data_1529430
loop_
_publ_author_name
'Dai, Zhongran'
'Sun, Yangyang'
'Xiong, Jiao'
'Pan, Xiaobo'
'Tang, Ning'
'Wu, Jincai'

_publ_section_title
;
 Simple sodium and potassium phenolates as catalysts for highly
 isoselective polymerization of rac-lactide
;
_journal_issue 2
_journal_name_full 'Catal. Sci. Technol.'
_journal_page_first 515
_journal_paper_doi 10.1039/C5CY01194A
_journal_volume 6
_journal_year 2016
_chemical_formula_moiety 'C36 H41 Na O6'
_chemical_formula_sum 'C36 H41 Na O6'
_chemical_formula_weight 592.68
_chemical_name_systematic
;
 ? 
;
_space_group_crystal_system monoclinic
_space_group_IT_number 14
_space_group_name_Hall '-P 2ybc'
_space_group_name_H-M_alt 'P 1 21/c 1'
_symmetry_space_group_name_Hall '-P 2ybc'
_symmetry_space_group_name_H-M 'P 1 21/c 1'
_atom_sites_solution_hydrogens geom
_atom_sites_solution_primary direct
_atom_sites_solution_secondary difmap
_audit_creation_date 2014-12-08
_audit_creation_method
;
Olex2 1.2
(compiled 2014.11.21 svn.r3092 for OlexSys, GUI svn.r4949)
;
_audit_update_record
;
2015-06-15 deposited with the CCDC.
2015-08-20 downloaded from the CCDC.
;
_cell_angle_alpha 90.00
_cell_angle_beta 112.453(11)
_cell_angle_gamma 90.00
_cell_formula_units_Z 4
_cell_length_a 18.646(2)
_cell_length_b 12.5960(9)
_cell_length_c 14.6475(12)
_cell_measurement_reflns_used 1401
_cell_measurement_temperature 290.92(10)
_cell_measurement_theta_max 21.8950
_cell_measurement_theta_min 3.6640
_cell_volume 3179.4(5)
_computing_cell_refinement
;
CrysAlisPro, Agilent Technologies,
Version 1.171.36.32 (release 02-08-2013 CrysAlis171 .NET)
(compiled Aug  2 2013,16:46:58)
;
_computing_data_collection
;
CrysAlisPro, Agilent Technologies,
Version 1.171.36.32 (release 02-08-2013 CrysAlis171 .NET)
(compiled Aug  2 2013,16:46:58)
;
_computing_data_reduction
;
CrysAlisPro, Agilent Technologies,
Version 1.171.36.32 (release 02-08-2013 CrysAlis171 .NET)
(compiled Aug  2 2013,16:46:58)
;
_computing_molecular_graphics 'Olex2 (Dolomanov et al., 2009)'
_computing_publication_material 'Olex2 (Dolomanov et al., 2009)'
_computing_structure_refinement 'XL (Sheldrick, 2008)'
_computing_structure_solution 'XS (Sheldrick, 2008)'
_diffrn_ambient_temperature 290.92(10)
_diffrn_detector_area_resol_mean 16.0733
_diffrn_measured_fraction_theta_full 0.998
_diffrn_measured_fraction_theta_max 0.869
_diffrn_measurement_details
;
  1 omega   35.00   92.60   1.2000    6.0000
omega____ theta____ kappa____ phi______ frames
    -       19.7946  178.0000    0.0000 48

  2 omega   36.00   85.20   1.2000    6.0000
omega____ theta____ kappa____ phi______ frames
    -       19.7946  178.0000  -90.0000 41

  3 omega    4.00   77.20   1.2000    6.0000
omega____ theta____ kappa____ phi______ frames
    -       19.7946   77.0000   90.0000 61

  4 omega    9.00   61.80   1.2000    6.0000
omega____ theta____ kappa____ phi______ frames
    -       19.7946  -99.0000    0.0000 44
;
_diffrn_measurement_device_type 'SuperNova, Dual, Cu at zero, Eos'
_diffrn_measurement_method '\w scans'
_diffrn_orient_matrix_UB_11 0.0103334000
_diffrn_orient_matrix_UB_12 0.0437703000
_diffrn_orient_matrix_UB_13 -0.0229449000
_diffrn_orient_matrix_UB_21 -0.0348519000
_diffrn_orient_matrix_UB_22 -0.0062453000
_diffrn_orient_matrix_UB_23 -0.0420650000
_diffrn_orient_matrix_UB_31 -0.0192007000
_diffrn_orient_matrix_UB_32 0.0349912000
_diffrn_orient_matrix_UB_33 0.0211831000
_diffrn_radiation_monochromator mirror
_diffrn_radiation_type MoK\a
_diffrn_radiation_wavelength 0.71073
_diffrn_reflns_av_R_equivalents 0.0995
_diffrn_reflns_av_unetI/netI 0.1857
_diffrn_reflns_limit_h_max 25
_diffrn_reflns_limit_h_min -25
_diffrn_reflns_limit_k_max 16
_diffrn_reflns_limit_k_min -14
_diffrn_reflns_limit_l_max 19
_diffrn_reflns_limit_l_min -12
_diffrn_reflns_number 14733
_diffrn_reflns_theta_full 25.50
_diffrn_reflns_theta_max 28.91
_diffrn_reflns_theta_min 3.42
_diffrn_source 'SuperNova (Mo) X-ray Source'
_exptl_absorpt_coefficient_mu 0.094
_exptl_absorpt_correction_T_max 1.00000
_exptl_absorpt_correction_T_min 0.64215
_exptl_absorpt_correction_type multi-scan
_exptl_absorpt_process_details
;
CrysAlisPro, Agilent Technologies,
Version 1.171.36.32 (release 02-08-2013 CrysAlis171 .NET)
(compiled Aug  2 2013,16:46:58)
Empirical absorption correction using spherical harmonics,
 implemented in SCALE3 ABSPACK scaling algorithm.
;
_exptl_crystal_density_diffrn 1.238
_exptl_crystal_density_method 'not measured'
_exptl_crystal_F_000 1264
_refine_diff_density_max 0.303
_refine_diff_density_min -0.286
_refine_diff_density_rms 0.061
_refine_ls_extinction_method none
_refine_ls_goodness_of_fit_ref 0.988
_refine_ls_hydrogen_treatment constr
_refine_ls_matrix_type full
_refine_ls_number_parameters 389
_refine_ls_number_reflns 7278
_refine_ls_number_restraints 0
_refine_ls_restrained_S_all 0.988
_refine_ls_R_factor_all 0.2022
_refine_ls_R_factor_gt 0.0784
_refine_ls_shift/su_max 0.000
_refine_ls_shift/su_mean 0.000
_refine_ls_structure_factor_coef Fsqd
_refine_ls_weighting_details 'calc w=1/[\s^2^(Fo^2^)+(0.0513P)^2^+0.0000P] where P=(Fo^2^+2Fc^2^)/3'
_refine_ls_weighting_scheme calc
_refine_ls_wR_factor_gt 0.1430
_refine_ls_wR_factor_ref 0.2064
_reflns_number_gt 2956
_reflns_number_total 7278
_reflns_threshold_expression >2sigma(I)
_cod_data_source_file c5cy01194a2.cif
_cod_data_source_block daizhr1211_1
_cod_depositor_comments 'Adding full bibliography for 1529430.cif.'
_cod_original_cell_volume 3179.3(5)
_cod_database_code 1529430
_reflns_odcompleteness_completeness 99.68
_reflns_odcompleteness_iscentric 1
_reflns_odcompleteness_theta 26.32
_olex2_refinement_description
;
1. Fixed Uiso
 At 1.2 times of:
  All C(H) groups, All C(H,H) groups
 At 1.5 times of:
  All C(H,H,H) groups
2.a Secondary CH2 refined with riding coordinates:
 C24(H24A,H24B), C29(H29A,H29B), C31(H31A,H31B), C34(H34A,H34B), C35(H35A,
 H35B), C36(H36A,H36B), C37(H37A,H37B), C39(H39A,H39B), C40(H40A,H40B),
 C42(H42A,H42B)
2.b Aromatic/amide H refined with riding coordinates:
 C9(H9), C10(H10), C14(H14), C15(H15), C18(H18), C19(H19), C20(H20), C21(H21),
 C22(H22), C23(H23), C25(H25), C26(H26), C27(H27), C28(H28), C30(H30), C32(H32),
  C38(H38), C41(H41)
2.c Idealised Me refined as rotating group:
 C17(H17A,H17B,H17C)
;
_olex2_date_sample_data_collection 2014-12-11
_olex2_submission_special_instructions 'No special instructions were received'

loop_
_space_group_symop_id
_space_group_symop_operation_xyz
1 'x, y, z'
2 '-x, y+1/2, -z+1/2'
3 '-x, -y, -z'
4 'x, -y-1/2, z-1/2'

loop_
_atom_site_label
_atom_site_type_symbol
_atom_site_fract_x
_atom_site_fract_y
_atom_site_fract_z
_atom_site_U_iso_or_equiv
_atom_site_adp_type
_atom_site_occupancy
_atom_site_calc_flag
_atom_site_refinement_flags_posn
O1 O 0.18412(15) 0.4702(2) 0.31095(15) 0.0388(7) Uani 1 d .
O2 O 0.00254(16) 0.4831(2) 0.33277(16) 0.0427(7) Uani 1 d .
O3 O 0.11471(16) 0.35977(19) 0.47037(16) 0.0417(7) Uani 1 d .
C4 C 0.2514(2) 0.4790(3) 0.2009(2) 0.0288(8) Uani 1 d .
O5 O 0.04966(17) 0.66182(19) 0.44296(17) 0.0473(7) Uani 1 d .
O6 O 0.23962(17) 0.4875(2) 0.56670(16) 0.0483(8) Uani 1 d .
O7 O 0.20525(19) 0.6967(2) 0.51765(19) 0.0545(8) Uani 1 d .
C8 C 0.1824(2) 0.4688(3) 0.2213(2) 0.0318(9) Uani 1 d .
C9 C 0.2450(2) 0.4779(2) 0.1027(2) 0.0292(8) Uani 1 d .
H9 H 0.2901 0.4833 0.0902 0.035 Uiso 1 calc R
C10 C 0.1078(2) 0.4596(3) 0.0429(2) 0.0354(9) Uani 1 d .
H10 H 0.0599 0.4536 -0.0092 0.042 Uiso 1 calc R
C11 C 0.1746(2) 0.4691(3) 0.0228(2) 0.0331(9) Uani 1 d .
C12 C 0.3984(2) 0.4850(3) 0.2527(2) 0.0303(8) Uani 1 d .
C13 C 0.3302(2) 0.4908(3) 0.2890(2) 0.0300(9) Uani 1 d .
C14 C 0.1112(2) 0.4589(3) 0.1391(2) 0.0396(10) Uani 1 d .
H14 H 0.0655 0.4518 0.1500 0.048 Uiso 1 calc R
C15 C 0.2746(2) 0.6697(3) 0.3174(2) 0.0370(9) Uani 1 d .
H15 H 0.2260 0.6497 0.2722 0.044 Uiso 1 calc R
C16 C 0.3386(2) 0.3963(3) 0.3612(2) 0.0344(9) Uani 1 d .
C17 C 0.1710(2) 0.4709(3) -0.0827(2) 0.0427(10) Uani 1 d .
H17A H 0.2083 0.5207 -0.0876 0.064 Uiso 1 calc GR
H17B H 0.1199 0.4918 -0.1267 0.064 Uiso 1 calc GR
H17C H 0.1824 0.4014 -0.1005 0.064 Uiso 1 calc GR
C18 C 0.4081(2) 0.6356(3) 0.4075(2) 0.0419(10) Uani 1 d .
H18 H 0.4509 0.5910 0.4240 0.050 Uiso 1 calc R
C19 C 0.4157(2) 0.5722(3) 0.2074(2) 0.0403(10) Uani 1 d .
H19 H 0.3868 0.6340 0.2008 0.048 Uiso 1 calc R
C20 C 0.2842(3) 0.7694(3) 0.3610(3) 0.0456(11) Uani 1 d .
H20 H 0.2419 0.8149 0.3449 0.055 Uiso 1 calc R
C21 C 0.4436(2) 0.3949(3) 0.2610(2) 0.0404(10) Uani 1 d .
H21 H 0.4347 0.3352 0.2925 0.048 Uiso 1 calc R
C22 C 0.3864(2) 0.3126(4) 0.5224(3) 0.0484(11) Uani 1 d .
H22 H 0.4112 0.3191 0.5906 0.058 Uiso 1 calc R
C23 C 0.4743(2) 0.5709(4) 0.1717(3) 0.0478(11) Uani 1 d .
H23 H 0.4851 0.6316 0.1432 0.057 Uiso 1 calc R
C24 C -0.0244(3) 0.6599(4) 0.3630(3) 0.0560(13) Uani 1 d .
H24A H -0.0196 0.6839 0.3026 0.067 Uiso 1 calc R
H24B H -0.0604 0.7063 0.3770 0.067 Uiso 1 calc R
C25 C 0.3137(2) 0.2954(3) 0.3220(3) 0.0429(10) Uani 1 d .
H25 H 0.2878 0.2881 0.2541 0.051 Uiso 1 calc R
C26 C 0.5170(3) 0.4798(4) 0.1783(3) 0.0529(12) Uani 1 d .
H26 H 0.5555 0.4780 0.1526 0.063 Uiso 1 calc R
C27 C 0.3264(3) 0.2067(3) 0.3807(3) 0.0505(11) Uani 1 d .
H27 H 0.3100 0.1406 0.3519 0.061 Uiso 1 calc R
C28 C 0.4177(3) 0.7347(3) 0.4506(3) 0.0507(12) Uani 1 d .
H28 H 0.4662 0.7561 0.4950 0.061 Uiso 1 calc R
C29 C 0.0790(3) 0.7659(3) 0.4719(3) 0.0542(12) Uani 1 d .
H29A H 0.0441 0.8059 0.4938 0.065 Uiso 1 calc R
H29B H 0.0843 0.8030 0.4167 0.065 Uiso 1 calc R
C30 C 0.3739(2) 0.4039(3) 0.4634(2) 0.0400(10) Uani 1 d .
H30 H 0.3893 0.4699 0.4929 0.048 Uiso 1 calc R
C31 C 0.0688(3) 0.3161(3) 0.3767(3) 0.0497(11) Uani 1 d .
H31A H 0.0618 0.2404 0.3824 0.060 Uiso 1 calc R
H31B H 0.0936 0.3274 0.3301 0.060 Uiso 1 calc R
C32 C 0.3552(3) 0.8016(3) 0.4274(3) 0.0515(12) Uani 1 d .
H32 H 0.3610 0.8683 0.4565 0.062 Uiso 1 calc R
C33 C 0.3367(2) 0.5994(3) 0.3404(2) 0.0330(9) Uani 1 d .
C34 C 0.1912(3) 0.3168(3) 0.5104(3) 0.0486(11) Uani 1 d .
H34A H 0.2151 0.3205 0.4622 0.058 Uiso 1 calc R
H34B H 0.1898 0.2431 0.5290 0.058 Uiso 1 calc R
C35 C 0.1563(3) 0.7542(3) 0.5541(3) 0.0523(12) Uani 1 d .
H35A H 0.1783 0.8235 0.5774 0.063 Uiso 1 calc R
H35B H 0.1510 0.7163 0.6089 0.063 Uiso 1 calc R
C36 C -0.0081(3) 0.3723(3) 0.3428(3) 0.0486(11) Uani 1 d .
H36A H -0.0424 0.3434 0.2799 0.058 Uiso 1 calc R
H36B H -0.0320 0.3612 0.3904 0.058 Uiso 1 calc R
C37 C 0.2358(3) 0.3826(3) 0.5995(3) 0.0512(11) Uani 1 d .
H37A H 0.2099 0.3821 0.6457 0.061 Uiso 1 calc R
H37B H 0.2876 0.3540 0.6325 0.061 Uiso 1 calc R
C38 C 0.5019(2) 0.3916(4) 0.2234(3) 0.0508(11) Uani 1 d .
H38 H 0.5306 0.3299 0.2289 0.061 Uiso 1 calc R
C39 C -0.0528(2) 0.5481(3) 0.3519(3) 0.0465(11) Uani 1 d .
H39A H -0.0585 0.5249 0.4119 0.056 Uiso 1 calc R
H39B H -0.1029 0.5429 0.2977 0.056 Uiso 1 calc R
C40 C 0.2727(3) 0.5635(3) 0.6417(3) 0.0570(13) Uani 1 d .
H40A H 0.3239 0.5410 0.6860 0.068 Uiso 1 calc R
H40B H 0.2405 0.5730 0.6798 0.068 Uiso 1 calc R
C41 C 0.3633(3) 0.2147(4) 0.4825(3) 0.0519(12) Uani 1 d .
H41 H 0.3721 0.1548 0.5224 0.062 Uiso 1 calc R
C42 C 0.2777(3) 0.6647(4) 0.5914(3) 0.0641(13) Uani 1 d .
H42A H 0.2964 0.7204 0.6405 0.077 Uiso 1 calc R
H42B H 0.3152 0.6560 0.5609 0.077 Uiso 1 calc R
Na1 Na 0.14196(9) 0.53918(11) 0.41608(9) 0.0392(4) Uani 1 d .

loop_
_atom_site_aniso_label
_atom_site_aniso_U_11
_atom_site_aniso_U_22
_atom_site_aniso_U_33
_atom_site_aniso_U_23
_atom_site_aniso_U_13
_atom_site_aniso_U_12
O1 0.0373(17) 0.0508(16) 0.0339(13) -0.0009(11) 0.0199(13) -0.0021(13)
O2 0.0430(19) 0.0467(16) 0.0419(14) -0.0041(12) 0.0201(15) 0.0025(14)
O3 0.0433(19) 0.0366(15) 0.0440(14) -0.0098(11) 0.0153(15) -0.0049(14)
C4 0.032(2) 0.0316(19) 0.0242(17) 0.0021(13) 0.0123(18) -0.0024(17)
O5 0.055(2) 0.0358(15) 0.0489(15) 0.0011(12) 0.0168(16) 0.0013(14)
O6 0.060(2) 0.0416(16) 0.0384(14) 0.0004(12) 0.0130(15) -0.0009(15)
O7 0.058(2) 0.0501(18) 0.0564(16) -0.0083(14) 0.0235(18) -0.0113(17)
C8 0.038(3) 0.0257(19) 0.0343(19) -0.0016(14) 0.016(2) 0.0012(17)
C9 0.028(2) 0.0291(19) 0.0311(18) -0.0013(14) 0.0113(19) 0.0016(17)
C10 0.029(2) 0.034(2) 0.0348(19) -0.0018(15) 0.003(2) 0.0012(18)
C11 0.041(3) 0.0259(19) 0.0307(18) -0.0013(14) 0.012(2) 0.0052(17)
C12 0.031(2) 0.0311(19) 0.0281(17) -0.0008(14) 0.0100(18) 0.0045(17)
C13 0.034(2) 0.0289(19) 0.0296(17) 0.0019(14) 0.0156(19) 0.0000(17)
C14 0.036(3) 0.044(2) 0.042(2) -0.0004(16) 0.017(2) -0.001(2)
C15 0.041(3) 0.035(2) 0.0337(18) -0.0041(15) 0.013(2) -0.0001(19)
C16 0.030(2) 0.041(2) 0.0315(18) 0.0050(15) 0.0111(19) 0.0061(18)
C17 0.048(3) 0.046(2) 0.0289(18) 0.0018(16) 0.010(2) 0.000(2)
C18 0.037(3) 0.044(2) 0.048(2) -0.0105(18) 0.020(2) -0.006(2)
C19 0.039(3) 0.041(2) 0.043(2) 0.0107(17) 0.019(2) 0.006(2)
C20 0.059(3) 0.039(2) 0.043(2) 0.0002(17) 0.024(2) 0.006(2)
C21 0.042(3) 0.037(2) 0.041(2) 0.0043(16) 0.013(2) 0.003(2)
C22 0.039(3) 0.066(3) 0.040(2) 0.019(2) 0.014(2) 0.011(2)
C23 0.041(3) 0.060(3) 0.048(2) 0.010(2) 0.023(2) 0.002(2)
C24 0.055(3) 0.066(3) 0.039(2) 0.006(2) 0.008(3) 0.019(3)
C25 0.045(3) 0.043(2) 0.039(2) 0.0036(17) 0.016(2) 0.002(2)
C26 0.035(3) 0.085(4) 0.045(2) -0.009(2) 0.023(2) -0.003(3)
C27 0.052(3) 0.036(2) 0.066(3) 0.0125(19) 0.026(3) -0.001(2)
C28 0.050(3) 0.050(3) 0.052(2) -0.018(2) 0.019(3) -0.020(2)
C29 0.079(4) 0.026(2) 0.065(3) -0.0021(18) 0.035(3) 0.005(2)
C30 0.029(2) 0.054(3) 0.0355(19) 0.0055(17) 0.010(2) 0.002(2)
C31 0.055(3) 0.043(2) 0.054(2) -0.0130(19) 0.024(3) -0.013(2)
C32 0.069(4) 0.039(2) 0.054(2) -0.0139(19) 0.032(3) -0.012(2)
C33 0.035(3) 0.034(2) 0.0346(19) -0.0032(15) 0.017(2) -0.0053(18)
C34 0.055(3) 0.039(2) 0.055(2) 0.0035(18) 0.024(3) 0.009(2)
C35 0.070(4) 0.035(2) 0.064(3) -0.0140(19) 0.039(3) -0.005(2)
C36 0.058(3) 0.043(2) 0.046(2) -0.0165(18) 0.022(3) -0.021(2)
C37 0.052(3) 0.054(3) 0.047(2) 0.0157(19) 0.018(2) 0.011(2)
C38 0.043(3) 0.057(3) 0.058(2) -0.007(2) 0.026(2) 0.007(2)
C39 0.040(3) 0.061(3) 0.037(2) -0.0012(19) 0.012(2) 0.003(2)
C40 0.053(3) 0.065(3) 0.040(2) -0.012(2) 0.003(2) -0.012(3)
C41 0.044(3) 0.053(3) 0.061(3) 0.025(2) 0.022(3) 0.002(2)
C42 0.055(4) 0.064(3) 0.072(3) -0.016(2) 0.024(3) -0.019(3)
Na1 0.0443(10) 0.0404(8) 0.0358(7) -0.0028(6) 0.0188(8) -0.0001(8)

loop_
_atom_type_symbol
_atom_type_description
_atom_type_scat_dispersion_real
_atom_type_scat_dispersion_imag
_atom_type_scat_source
C C 0.0033 0.0016 'International Tables Vol C Tables 4.2.6.8 and 6.1.1.4'
H H 0.0000 0.0000 'International Tables Vol C Tables 4.2.6.8 and 6.1.1.4'
Na Na 0.0362 0.0249 'International Tables Vol C Tables 4.2.6.8 and 6.1.1.4'
O O 0.0106 0.0060 'International Tables Vol C Tables 4.2.6.8 and 6.1.1.4'

loop_
_geom_angle_atom_site_label_1
_geom_angle_atom_site_label_2
_geom_angle_atom_site_label_3
_geom_angle
C8 O1 Na1 148.1(2)
C36 O2 Na1 112.6(2)
C39 O2 C36 113.7(3)
C39 O2 Na1 115.8(2)
C31 O3 C34 112.9(3)
C31 O3 Na1 99.4(2)
C34 O3 Na1 100.4(2)
C8 C4 C13 118.4(3)
C9 C4 C8 118.9(3)
C9 C4 C13 122.7(3)
C24 O5 Na1 112.0(2)
C29 O5 C24 113.6(3)
C29 O5 Na1 114.5(3)
C37 O6 Na1 117.0(2)
C40 O6 C37 115.7(3)
C40 O6 Na1 119.6(2)
C35 O7 C42 114.7(3)
C35 O7 Na1 113.9(2)
C42 O7 Na1 108.8(2)
O1 C8 C4 122.0(3)
O1 C8 C14 120.9(3)
C14 C8 C4 117.0(3)
C4 C9 H9 118.3
C11 C9 C4 123.3(3)
C11 C9 H9 118.3
C11 C10 H10 119.4
C14 C10 H10 119.4
C14 C10 C11 121.2(4)
C9 C11 C10 117.6(3)
C9 C11 C17 121.0(4)
C10 C11 C17 121.4(3)
C19 C12 C13 119.9(3)
C19 C12 C21 116.4(3)
C21 C12 C13 123.8(3)
C4 C13 C12 110.5(2)
C4 C13 C16 108.1(3)
C12 C13 C16 108.2(3)
C33 C13 C4 111.3(3)
C33 C13 C12 106.6(3)
C33 C13 C16 112.1(2)
C8 C14 H14 119.1
C10 C14 C8 121.9(4)
C10 C14 H14 119.1
C20 C15 H15 119.5
C20 C15 C33 121.0(4)
C33 C15 H15 119.5
C25 C16 C13 118.9(3)
C30 C16 C13 124.1(3)
C30 C16 C25 116.8(3)
C11 C17 H17A 109.5
C11 C17 H17B 109.5
C11 C17 H17C 109.5
H17A C17 H17B 109.5
H17A C17 H17C 109.5
H17B C17 H17C 109.5
C28 C18 H18 118.6
C28 C18 C33 122.7(4)
C33 C18 H18 118.6
C12 C19 H19 118.8
C23 C19 C12 122.4(4)
C23 C19 H19 118.8
C15 C20 H20 119.5
C32 C20 C15 120.9(4)
C32 C20 H20 119.5
C12 C21 H21 119.1
C12 C21 C38 121.9(4)
C38 C21 H21 119.1
C30 C22 H22 119.1
C41 C22 H22 119.1
C41 C22 C30 121.8(4)
C19 C23 H23 119.9
C26 C23 C19 120.2(4)
C26 C23 H23 119.9
O5 C24 H24A 110.3
O5 C24 H24B 110.3
O5 C24 C39 107.2(3)
H24A C24 H24B 108.5
C39 C24 H24A 110.3
C39 C24 H24B 110.3
C16 C25 H25 118.9
C27 C25 C16 122.1(3)
C27 C25 H25 118.9
C23 C26 H26 120.4
C38 C26 C23 119.1(4)
C38 C26 H26 120.4
C25 C27 H27 119.7
C25 C27 C41 120.6(4)
C41 C27 H27 119.7
C18 C28 H28 120.2
C32 C28 C18 119.5(4)
C32 C28 H28 120.2
O5 C29 H29A 110.3
O5 C29 H29B 110.3
O5 C29 C35 107.1(3)
H29A C29 H29B 108.6
C35 C29 H29A 110.3
C35 C29 H29B 110.3
C16 C30 C22 120.4(4)
C16 C30 H30 119.8
C22 C30 H30 119.8
O3 C31 H31A 110.4
O3 C31 H31B 110.4
O3 C31 C36 106.5(3)
O3 C31 Na1 53.55(17)
H31A C31 H31B 108.6
C36 C31 H31A 110.4
C36 C31 H31B 110.4
C36 C31 Na1 86.0(2)
Na1 C31 H31A 160.9
Na1 C31 H31B 72.7
C20 C32 H32 120.2
C28 C32 C20 119.5(4)
C28 C32 H32 120.2
C15 C33 C13 122.9(3)
C15 C33 C18 116.3(3)
C18 C33 C13 120.6(3)
O3 C34 H34A 110.4
O3 C34 H34B 110.4
O3 C34 C37 106.4(3)
O3 C34 Na1 52.73(17)
H34A C34 H34B 108.6
C37 C34 H34A 110.4
C37 C34 H34B 110.4
C37 C34 Na1 81.9(2)
Na1 C34 H34A 76.9
Na1 C34 H34B 162.4
O7 C35 C29 107.9(3)
O7 C35 H35A 110.1
O7 C35 H35B 110.1
C29 C35 H35A 110.1
C29 C35 H35B 110.1
H35A C35 H35B 108.4
O2 C36 C31 110.0(3)
O2 C36 H36A 109.7
O2 C36 H36B 109.7
C31 C36 H36A 109.7
C31 C36 H36B 109.7
H36A C36 H36B 108.2
O6 C37 C34 107.6(3)
O6 C37 H37A 110.2
O6 C37 H37B 110.2
C34 C37 H37A 110.2
C34 C37 H37B 110.2
H37A C37 H37B 108.5
C21 C38 H38 120.0
C26 C38 C21 120.0(4)
C26 C38 H38 120.0
O2 C39 C24 108.1(3)
O2 C39 H39A 110.1
O2 C39 H39B 110.1
C24 C39 H39A 110.1
C24 C39 H39B 110.1
H39A C39 H39B 108.4
O6 C40 H40A 110.4
O6 C40 H40B 110.4
O6 C40 C42 106.6(3)
H40A C40 H40B 108.6
C42 C40 H40A 110.4
C42 C40 H40B 110.4
C22 C41 C27 118.2(4)
C22 C41 H41 120.9
C27 C41 H41 120.9
O7 C42 C40 113.3(4)
O7 C42 H42A 108.9
O7 C42 H42B 108.9
C40 C42 H42A 108.9
C40 C42 H42B 108.9
H42A C42 H42B 107.7
O1 Na1 O2 97.56(10)
O1 Na1 O3 92.11(10)
O1 Na1 O5 146.70(10)
O1 Na1 O6 101.25(11)
O1 Na1 O7 121.84(11)
O1 Na1 C31 75.87(11)
O1 Na1 C34 80.11(10)
O2 Na1 C31 49.54(11)
O2 Na1 C34 92.16(11)
O3 Na1 O2 66.70(9)
O3 Na1 C31 27.08(8)
O3 Na1 C34 26.85(10)
O5 Na1 O2 66.17(9)
O5 Na1 O3 106.06(10)
O5 Na1 O7 66.67(11)
O5 Na1 C31 108.45(12)
O5 Na1 C34 127.10(11)
O6 Na1 O2 131.58(10)
O6 Na1 O3 68.40(9)
O6 Na1 O5 111.27(10)
O6 Na1 O7 68.90(10)
O6 Na1 C31 92.97(11)
O6 Na1 C34 48.83(10)
O7 Na1 O2 132.83(11)
O7 Na1 O3 129.41(9)
O7 Na1 C31 156.00(10)
O7 Na1 C34 117.48(11)
C31 Na1 C34 45.11(11)

loop_
_geom_bond_atom_site_label_1
_geom_bond_atom_site_label_2
_geom_bond_distance
O1 C8 1.301(3)
O1 Na1 2.161(2)
O2 C36 1.425(4)
O2 C39 1.425(4)
O2 Na1 2.514(3)
O3 C31 1.421(4)
O3 C34 1.425(5)
O3 Na1 2.511(3)
C4 C8 1.434(5)
C4 C9 1.397(4)
C4 C13 1.549(5)
O5 C24 1.430(5)
O5 C29 1.421(4)
O5 Na1 2.454(3)
O6 C37 1.417(4)
O6 C40 1.410(4)
O6 Na1 2.353(3)
O7 C35 1.420(5)
O7 C42 1.428(5)
O7 Na1 2.490(3)
C8 C14 1.416(5)
C9 H9 0.9300
C9 C11 1.390(5)
C10 H10 0.9300
C10 C11 1.390(5)
C10 C14 1.387(4)
C11 C17 1.521(4)
C12 C13 1.556(5)
C12 C19 1.384(5)
C12 C21 1.392(5)
C13 C16 1.560(4)
C13 C33 1.544(5)
C14 H14 0.9300
C15 H15 0.9300
C15 C20 1.388(5)
C15 C33 1.393(5)
C16 C25 1.398(5)
C16 C30 1.389(4)
C17 H17A 0.9600
C17 H17B 0.9600
C17 H17C 0.9600
C18 H18 0.9300
C18 C28 1.380(5)
C18 C33 1.395(5)
C19 H19 0.9300
C19 C23 1.380(5)
C20 H20 0.9300
C20 C32 1.371(6)
C21 H21 0.9300
C21 C38 1.394(5)
C22 H22 0.9300
C22 C30 1.403(5)
C22 C41 1.363(6)
C23 H23 0.9300
C23 C26 1.379(6)
C24 H24A 0.9700
C24 H24B 0.9700
C24 C39 1.492(5)
C25 H25 0.9300
C25 C27 1.374(5)
C26 H26 0.9300
C26 C38 1.376(6)
C27 H27 0.9300
C27 C41 1.387(5)
C28 H28 0.9300
C28 C32 1.371(6)
C29 H29A 0.9700
C29 H29B 0.9700
C29 C35 1.491(6)
C30 H30 0.9300
C31 H31A 0.9700
C31 H31B 0.9700
C31 C36 1.503(6)
C31 Na1 3.080(4)
C32 H32 0.9300
C34 H34A 0.9700
C34 H34B 0.9700
C34 C37 1.502(5)
C34 Na1 3.103(4)
C35 H35A 0.9700
C35 H35B 0.9700
C36 H36A 0.9700
C36 H36B 0.9700
C37 H37A 0.9700
C37 H37B 0.9700
C38 H38 0.9300
C39 H39A 0.9700
C39 H39B 0.9700
C40 H40A 0.9700
C40 H40B 0.9700
C40 C42 1.493(6)
C41 H41 0.9300
C42 H42A 0.9700
C42 H42B 0.9700

loop_
_geom_torsion_atom_site_label_1
_geom_torsion_atom_site_label_2
_geom_torsion_atom_site_label_3
_geom_torsion_atom_site_label_4
_geom_torsion
O1 C8 C14 C10 178.5(3)
O3 C31 C36 O2 61.3(4)
O3 C31 Na1 O1 125.1(2)
O3 C31 Na1 O2 -121.7(2)
O3 C31 Na1 O5 -89.3(2)
O3 C31 Na1 O6 24.3(2)
O3 C31 Na1 O7 -15.4(4)
O3 C31 Na1 C34 35.1(2)
O3 C34 C37 O6 -63.5(4)
O3 C34 Na1 O1 -115.3(2)
O3 C34 Na1 O2 -17.99(19)
O3 C34 Na1 O5 43.4(2)
O3 C34 Na1 O6 130.2(2)
O3 C34 Na1 O7 123.9(2)
O3 C34 Na1 C31 -35.42(18)
C4 C8 C14 C10 -0.4(5)
C4 C9 C11 C10 -0.8(5)
C4 C9 C11 C17 178.5(3)
C4 C13 C16 C25 39.9(4)
C4 C13 C16 C30 -144.3(3)
C4 C13 C33 C15 8.2(4)
C4 C13 C33 C18 -166.5(3)
O5 C24 C39 O2 -59.1(4)
O5 C29 C35 O7 60.9(4)
O6 C40 C42 O7 54.1(5)
C8 O1 Na1 O2 64.2(5)
C8 O1 Na1 O3 130.9(4)
C8 O1 Na1 O5 6.9(6)
C8 O1 Na1 O6 -160.7(4)
C8 O1 Na1 O7 -88.7(5)
C8 O1 Na1 C31 109.1(5)
C8 O1 Na1 C34 155.0(5)
C8 C4 C9 C11 1.1(5)
C8 C4 C13 C12 172.2(3)
C8 C4 C13 C16 54.0(4)
C8 C4 C13 C33 -69.6(4)
C9 C4 C8 O1 -179.4(3)
C9 C4 C8 C14 -0.5(5)
C9 C4 C13 C12 -7.7(4)
C9 C4 C13 C16 -126.0(3)
C9 C4 C13 C33 110.5(3)
C11 C10 C14 C8 0.6(5)
C12 C13 C16 C25 -79.7(4)
C12 C13 C16 C30 96.0(4)
C12 C13 C33 C15 128.8(3)
C12 C13 C33 C18 -46.0(4)
C12 C19 C23 C26 1.6(6)
C12 C21 C38 C26 1.3(6)
C13 C4 C8 O1 0.7(5)
C13 C4 C8 C14 179.6(3)
C13 C4 C9 C11 -179.0(3)
C13 C12 C19 C23 -178.5(3)
C13 C12 C21 C38 177.0(3)
C13 C16 C25 C27 173.3(4)
C13 C16 C30 C22 -173.1(4)
C14 C10 C11 C9 0.0(5)
C14 C10 C11 C17 -179.4(3)
C15 C20 C32 C28 0.4(6)
C16 C13 C33 C15 -113.0(4)
C16 C13 C33 C18 72.3(4)
C16 C25 C27 C41 1.3(7)
C18 C28 C32 C20 -0.7(6)
C19 C12 C13 C4 77.4(4)
C19 C12 C13 C16 -164.5(3)
C19 C12 C13 C33 -43.7(4)
C19 C12 C21 C38 -1.6(5)
C19 C23 C26 C38 -1.9(6)
C20 C15 C33 C13 -176.0(3)
C20 C15 C33 C18 -1.0(5)
C21 C12 C13 C4 -101.2(4)
C21 C12 C13 C16 16.9(4)
C21 C12 C13 C33 137.7(3)
C21 C12 C19 C23 0.2(5)
C23 C26 C38 C21 0.5(6)
C24 O5 C29 C35 -179.2(3)
C24 O5 Na1 O1 37.5(3)
C24 O5 Na1 O2 -28.3(2)
C24 O5 Na1 O3 -83.0(2)
C24 O5 Na1 O6 -155.6(2)
C24 O5 Na1 O7 150.4(3)
C24 O5 Na1 C31 -54.8(3)
C24 O5 Na1 C34 -101.9(3)
C25 C16 C30 C22 2.8(6)
C25 C27 C41 C22 0.2(7)
C28 C18 C33 C13 175.8(3)
C28 C18 C33 C15 0.8(5)
C29 O5 C24 C39 -171.3(3)
C29 O5 Na1 O1 -93.8(3)
C29 O5 Na1 O2 -159.6(2)
C29 O5 Na1 O3 145.7(2)
C29 O5 Na1 O6 73.1(2)
C29 O5 Na1 O7 19.2(2)
C29 O5 Na1 C31 174.0(2)
C29 O5 Na1 C34 126.8(2)
C30 C16 C25 C27 -2.8(6)
C30 C22 C41 C27 -0.1(7)
C31 O3 C34 C37 170.9(3)
C31 O3 C34 Na1 104.9(3)
C31 O3 Na1 O1 -52.5(2)
C31 O3 Na1 O2 44.8(2)
C31 O3 Na1 O5 99.2(2)
C31 O3 Na1 O6 -153.8(2)
C31 O3 Na1 O7 172.0(2)
C31 O3 Na1 C34 -115.6(3)
C33 C13 C16 C25 163.0(3)
C33 C13 C16 C30 -21.2(5)
C33 C15 C20 C32 0.5(5)
C33 C18 C28 C32 0.1(6)
C34 O3 C31 C36 -177.6(3)
C34 O3 C31 Na1 -105.6(3)
C34 O3 Na1 O1 63.0(2)
C34 O3 Na1 O2 160.4(2)
C34 O3 Na1 O5 -145.2(2)
C34 O3 Na1 O6 -38.2(2)
C34 O3 Na1 O7 -72.5(2)
C34 O3 Na1 C31 115.6(3)
C35 O7 C42 C40 84.0(4)
C35 O7 Na1 O1 158.1(2)
C35 O7 Na1 O2 16.3(3)
C35 O7 Na1 O3 -77.4(3)
C35 O7 Na1 O5 14.7(2)
C35 O7 Na1 O6 -111.5(3)
C35 O7 Na1 C31 -68.4(4)
C35 O7 Na1 C34 -106.4(3)
C36 O2 C39 C24 166.5(3)
C36 O2 Na1 O1 73.0(2)
C36 O2 Na1 O3 -16.0(2)
C36 O2 Na1 O5 -137.3(2)
C36 O2 Na1 O6 -39.4(3)
C36 O2 Na1 O7 -138.9(2)
C36 O2 Na1 C31 8.9(2)
C36 O2 Na1 C34 -7.3(2)
C36 C31 Na1 O1 -121.0(2)
C36 C31 Na1 O2 -7.83(18)
C36 C31 Na1 O3 113.9(3)
C36 C31 Na1 O5 24.6(2)
C36 C31 Na1 O6 138.2(2)
C36 C31 Na1 O7 98.5(4)
C36 C31 Na1 C34 149.0(3)
C37 O6 C40 C42 174.8(4)
C37 O6 Na1 O1 -80.6(3)
C37 O6 Na1 O2 30.2(3)
C37 O6 Na1 O3 7.2(2)
C37 O6 Na1 O5 106.7(3)
C37 O6 Na1 O7 159.4(3)
C37 O6 Na1 C31 -4.4(3)
C37 O6 Na1 C34 -14.6(2)
C37 C34 Na1 O1 126.9(2)
C37 C34 Na1 O2 -135.8(2)
C37 C34 Na1 O3 -117.8(3)
C37 C34 Na1 O5 -74.4(3)
C37 C34 Na1 O6 12.4(2)
C37 C34 Na1 O7 6.1(3)
C37 C34 Na1 C31 -153.2(3)
C39 O2 C36 C31 -149.1(3)
C39 O2 Na1 O1 -153.8(2)
C39 O2 Na1 O3 117.1(2)
C39 O2 Na1 O5 -4.1(2)
C39 O2 Na1 O6 93.8(2)
C39 O2 Na1 O7 -5.8(3)
C39 O2 Na1 C31 142.1(3)
C39 O2 Na1 C34 125.9(2)
C40 O6 C37 C34 173.7(4)
C40 O6 Na1 O1 131.3(3)
C40 O6 Na1 O2 -117.9(3)
C40 O6 Na1 O3 -140.9(3)
C40 O6 Na1 O5 -41.4(3)
C40 O6 Na1 O7 11.3(3)
C40 O6 Na1 C31 -152.6(3)
C40 O6 Na1 C34 -162.7(3)
C41 C22 C30 C16 -1.4(6)
C42 O7 C35 C29 -170.8(3)
C42 O7 Na1 O1 -72.6(3)
C42 O7 Na1 O2 145.6(2)
C42 O7 Na1 O3 51.9(3)
C42 O7 Na1 O5 144.0(3)
C42 O7 Na1 O6 17.8(2)
C42 O7 Na1 C31 60.9(4)
C42 O7 Na1 C34 22.9(3)
Na1 O1 C8 C4 125.8(4)
Na1 O1 C8 C14 -53.0(6)
Na1 O2 C36 C31 -14.9(3)
Na1 O2 C39 C24 33.8(3)
Na1 O3 C31 C36 -72.0(3)
Na1 O3 C34 C37 65.9(3)
Na1 O5 C24 C39 57.0(3)
Na1 O5 C29 C35 -48.7(3)
Na1 O6 C37 C34 24.3(4)
Na1 O6 C40 C42 -36.6(5)
Na1 O7 C35 C29 -44.5(4)
Na1 O7 C42 C40 -44.8(4)
Na1 C31 C36 O2 11.2(3)
Na1 C34 C37 O6 -16.3(3)
